data_4118447
loop_
_publ_author_name
'Kaiwu Dong'
'Zheng Wang'
'Kuiling Ding'

_publ_section_title
;
 Rh(I)-Catalyzed Enantioselective Hydrogenation of \a-Substituted
 Ethenylphosphonic Acids
;
_journal_name_full 'Journal of the American Chemical Society'
_journal_page_first 12474
_journal_page_last 12477
_journal_paper_doi 10.1021/ja305780z
_journal_volume 134
_journal_year 2012
_chemical_absolute_configuration ad
_chemical_formula_sum 'C13 H15 O4 P'
_chemical_formula_weight 266.22
_chemical_name_systematic
; 
 ? 
;
_space_group_IT_number 4
_symmetry_cell_setting monoclinic
_symmetry_space_group_name_Hall 'P 2yb'
_symmetry_space_group_name_H-M 'P 1 21 1'
_atom_sites_solution_hydrogens geom
_atom_sites_solution_primary direct
_atom_sites_solution_secondary difmap
_audit_creation_method SHELXL-97
_cell_angle_alpha 90.00
_cell_angle_beta 96.635(3)
_cell_angle_gamma 90.00
_cell_formula_units_Z 2
_cell_length_a 8.2186(11)
_cell_length_b 6.2179(9)
_cell_length_c 12.3208(17)
_cell_measurement_reflns_used 2351
_cell_measurement_temperature 293(2)
_cell_measurement_theta_max 56.458
_cell_measurement_theta_min 5.670
_cell_volume 625.41(15)
_computing_cell_refinement 'Bruker SMART'
_computing_data_collection 'Bruker SMART'
_computing_data_reduction 'Bruker SHELXTL'
_computing_molecular_graphics 'Bruker SHELXTL'
_computing_publication_material 'Bruker SHELXTL'
_computing_structure_refinement 'SHELXL-97 (Sheldrick, 1997)'
_computing_structure_solution 'SHELXS-97 (Sheldrick, 1990)'
_diffrn_ambient_temperature 293(2)
_diffrn_measured_fraction_theta_full 0.999
_diffrn_measured_fraction_theta_max 0.999
_diffrn_measurement_device_type 'CCD area detector'
_diffrn_measurement_method 'phi and omega scans'
_diffrn_radiation_monochromator graphite
_diffrn_radiation_source 'fine-focus sealed tube'
_diffrn_radiation_type MoK\a
_diffrn_radiation_wavelength 0.71073
_diffrn_reflns_av_R_equivalents 0.0184
_diffrn_reflns_av_sigmaI/netI 0.0339
_diffrn_reflns_limit_h_max 10
_diffrn_reflns_limit_h_min -9
_diffrn_reflns_limit_k_max 7
_diffrn_reflns_limit_k_min -7
_diffrn_reflns_limit_l_max 11
_diffrn_reflns_limit_l_min -15
_diffrn_reflns_number 3797
_diffrn_reflns_theta_full 25.99
_diffrn_reflns_theta_max 25.99
_diffrn_reflns_theta_min 2.49
_exptl_absorpt_coefficient_mu 0.223
_exptl_absorpt_correction_T_max 1.00000
_exptl_absorpt_correction_T_min 0.79621
_exptl_absorpt_correction_type empirical
_exptl_absorpt_process_details sadabs
_exptl_crystal_colour colorless
_exptl_crystal_density_diffrn 1.414
_exptl_crystal_description prismatic
_exptl_crystal_F_000 280
_exptl_crystal_size_max 0.324
_exptl_crystal_size_mid 0.215
_exptl_crystal_size_min 0.089
_refine_diff_density_max 0.260
_refine_diff_density_min -0.158
_refine_diff_density_rms 0.046
_refine_ls_abs_structure_details 'Flack H D (1983), Acta Cryst. A39, 876-881'
_refine_ls_abs_structure_Flack -0.02(9)
_refine_ls_extinction_method none
_refine_ls_goodness_of_fit_ref 1.056
_refine_ls_hydrogen_treatment mixed
_refine_ls_matrix_type full
_refine_ls_number_parameters 173
_refine_ls_number_reflns 2369
_refine_ls_number_restraints 3
_refine_ls_restrained_S_all 1.057
_refine_ls_R_factor_all 0.0335
_refine_ls_R_factor_gt 0.0326
_refine_ls_shift/su_max 0.000
_refine_ls_shift/su_mean 0.000
_refine_ls_structure_factor_coef Fsqd
_refine_ls_weighting_details 'calc w=1/[\s^2^(Fo^2^)+(0.0491P)^2^+0.0747P] where P=(Fo^2^+2Fc^2^)/3'
_refine_ls_weighting_scheme calc
_refine_ls_wR_factor_gt 0.0827
_refine_ls_wR_factor_ref 0.0837
_reflns_number_gt 2297
_reflns_number_total 2369
_reflns_threshold_expression >2sigma(I)
_cod_data_source_file ja305780z_si_003.cif
_cod_data_source_block cd212130
_cod_database_code 4118447

loop_
_symmetry_equiv_pos_as_xyz
'x, y, z'
'-x, y+1/2, -z'

loop_
_atom_site_label
_atom_site_type_symbol
_atom_site_fract_x
_atom_site_fract_y
_atom_site_fract_z
_atom_site_U_iso_or_equiv
_atom_site_adp_type
_atom_site_occupancy
_atom_site_symmetry_multiplicity
_atom_site_calc_flag
_atom_site_refinement_flags
P1 P 0.85280(5) 0.79753(9) 0.40426(3) 0.03000(14) Uani 1 1 d .
O1 O 0.90574(18) 0.7419(3) 0.51969(11) 0.0402(4) Uani 1 1 d .
O2 O 0.86417(18) 1.0397(3) 0.37837(12) 0.0405(4) Uani 1 1 d D
O3 O 0.66955(18) 0.7385(3) 0.37246(13) 0.0408(4) Uani 1 1 d D
O4 O 0.52431(18) 0.5524(3) -0.28612(12) 0.0448(4) Uani 1 1 d .
C1 C 0.9700(2) 0.6502(3) 0.31457(15) 0.0334(4) Uani 1 1 d .
H1 H 0.9659 0.4982 0.3351 0.040 Uiso 1 1 calc R
C2 C 1.1495(2) 0.7210(5) 0.33542(18) 0.0463(5) Uani 1 1 d .
H2A H 1.2111 0.6533 0.2833 0.069 Uiso 1 1 calc R
H2B H 1.1938 0.6799 0.4080 0.069 Uiso 1 1 calc R
H2C H 1.1561 0.8744 0.3281 0.069 Uiso 1 1 calc R
C3 C 0.8991(2) 0.6670(3) 0.19550(16) 0.0328(4) Uani 1 1 d .
C4 C 0.9274(3) 0.8500(3) 0.13279(16) 0.0371(5) Uani 1 1 d .
H4 H 0.9896 0.9626 0.1653 0.045 Uiso 1 1 calc R
C5 C 0.8654(2) 0.8655(3) 0.02551(16) 0.0347(5) Uani 1 1 d .
H5 H 0.8883 0.9864 -0.0145 0.042 Uiso 1 1 calc R
C6 C 0.7673(2) 0.7006(3) -0.02530(16) 0.0314(4) Uani 1 1 d .
C7 C 0.6971(2) 0.7150(4) -0.13607(16) 0.0332(4) Uani 1 1 d .
H7 H 0.7170 0.8348 -0.1777 0.040 Uiso 1 1 calc R
C8 C 0.6009(2) 0.5535(4) -0.18077(16) 0.0342(4) Uani 1 1 d .
C9 C 0.5710(2) 0.3684(4) -0.11961(17) 0.0372(5) Uani 1 1 d .
H9 H 0.5055 0.2585 -0.1518 0.045 Uiso 1 1 calc R
C10 C 0.6375(2) 0.3509(3) -0.01452(16) 0.0356(5) Uani 1 1 d .
H10 H 0.6173 0.2284 0.0251 0.043 Uiso 1 1 calc R
C11 C 0.7375(2) 0.5164(3) 0.03640(15) 0.0304(4) Uani 1 1 d .
C12 C 0.8060(2) 0.5043(3) 0.14659(15) 0.0331(4) Uani 1 1 d .
H12 H 0.7874 0.3822 0.1870 0.040 Uiso 1 1 calc R
C13 C 0.5397(3) 0.7370(5) -0.3528(2) 0.0586(7) Uani 1 1 d .
H13A H 0.5011 0.8617 -0.3176 0.088 Uiso 1 1 calc R
H13B H 0.4758 0.7169 -0.4223 0.088 Uiso 1 1 calc R
H13C H 0.6527 0.7568 -0.3634 0.088 Uiso 1 1 calc R
H3 H 0.618(3) 0.828(4) 0.3386(19) 0.050(8) Uiso 1 1 d D
H2 H 0.945(3) 1.104(5) 0.418(2) 0.056(8) Uiso 1 1 d D

loop_
_atom_site_aniso_label
_atom_site_aniso_U_11
_atom_site_aniso_U_22
_atom_site_aniso_U_33
_atom_site_aniso_U_23
_atom_site_aniso_U_13
_atom_site_aniso_U_12
P1 0.0314(2) 0.0310(2) 0.0261(2) 0.0007(2) -0.00340(15) 0.0018(2)
O1 0.0468(8) 0.0442(10) 0.0281(7) -0.0001(6) -0.0022(5) 0.0097(7)
O2 0.0439(8) 0.0342(8) 0.0397(8) -0.0001(6) -0.0118(6) 0.0003(7)
O3 0.0363(8) 0.0404(9) 0.0438(8) 0.0055(7) -0.0032(6) -0.0020(7)
O4 0.0443(8) 0.0518(10) 0.0352(7) 0.0036(7) -0.0088(6) -0.0117(8)
C1 0.0391(10) 0.0317(10) 0.0286(10) 0.0015(8) 0.0010(8) 0.0032(8)
C2 0.0350(10) 0.0630(15) 0.0402(11) 0.0030(10) 0.0014(8) 0.0038(10)
C3 0.0364(10) 0.0338(12) 0.0279(10) -0.0015(8) 0.0027(8) 0.0043(8)
C4 0.0413(11) 0.0349(13) 0.0342(10) -0.0012(8) 0.0003(8) -0.0056(8)
C5 0.0398(10) 0.0308(11) 0.0330(10) 0.0057(7) 0.0026(8) -0.0044(8)
C6 0.0293(9) 0.0336(10) 0.0317(9) 0.0009(8) 0.0056(7) 0.0011(8)
C7 0.0323(9) 0.0355(10) 0.0317(9) 0.0035(8) 0.0038(7) -0.0024(8)
C8 0.0293(9) 0.0423(12) 0.0304(9) -0.0019(9) 0.0014(7) 0.0006(9)
C9 0.0349(10) 0.0383(12) 0.0383(10) -0.0044(8) 0.0034(8) -0.0075(8)
C10 0.0385(10) 0.0316(13) 0.0377(10) 0.0012(8) 0.0082(8) -0.0054(8)
C11 0.0303(9) 0.0295(10) 0.0324(9) 0.0005(8) 0.0072(7) 0.0010(8)
C12 0.0379(10) 0.0309(10) 0.0310(9) 0.0025(8) 0.0063(7) 0.0008(8)
C13 0.0642(15) 0.0674(19) 0.0403(12) 0.0159(12) -0.0103(10) -0.0132(13)

loop_
_atom_type_symbol
_atom_type_description
_atom_type_scat_dispersion_real
_atom_type_scat_dispersion_imag
_atom_type_scat_source
C C 0.0033 0.0016 'International Tables Vol C Tables 4.2.6.8 and 6.1.1.4'
H H 0.0000 0.0000 'International Tables Vol C Tables 4.2.6.8 and 6.1.1.4'
O O 0.0106 0.0060 'International Tables Vol C Tables 4.2.6.8 and 6.1.1.4'
P P 0.1023 0.0942 'International Tables Vol C Tables 4.2.6.8 and 6.1.1.4'

loop_
_geom_angle_atom_site_label_1
_geom_angle_atom_site_label_2
_geom_angle_atom_site_label_3
_geom_angle
O1 P1 O2 114.12(9)
O1 P1 O3 110.83(9)
O2 P1 O3 104.95(9)
O1 P1 C1 110.64(9)
O2 P1 C1 108.68(9)
O3 P1 C1 107.26(9)
P1 O2 H2 113(2)
P1 O3 H3 114(2)
C8 O4 C13 118.57(18)
C3 C1 C2 113.38(16)
C3 C1 P1 112.67(14)
C2 C1 P1 108.91(15)
C3 C1 H1 107.2
C2 C1 H1 107.2
P1 C1 H1 107.2
C1 C2 H2A 109.5
C1 C2 H2B 109.5
H2A C2 H2B 109.5
C1 C2 H2C 109.5
H2A C2 H2C 109.5
H2B C2 H2C 109.5
C12 C3 C4 118.39(18)
C12 C3 C1 120.55(18)
C4 C3 C1 121.05(18)
C5 C4 C3 121.41(18)
C5 C4 H4 119.3
C3 C4 H4 119.3
C4 C5 C6 120.73(18)
C4 C5 H5 119.6
C6 C5 H5 119.6
C5 C6 C11 118.56(18)
C5 C6 C7 122.01(18)
C11 C6 C7 119.43(18)
C8 C7 C6 119.79(19)
C8 C7 H7 120.1
C6 C7 H7 120.1
C7 C8 O4 124.70(19)
C7 C8 C9 121.07(18)
O4 C8 C9 114.23(18)
C10 C9 C8 120.08(18)
C10 C9 H9 120.0
C8 C9 H9 120.0
C9 C10 C11 121.03(18)
C9 C10 H10 119.5
C11 C10 H10 119.5
C12 C11 C6 119.13(18)
C12 C11 C10 122.28(18)
C6 C11 C10 118.59(17)
C3 C12 C11 121.75(19)
C3 C12 H12 119.1
C11 C12 H12 119.1
O4 C13 H13A 109.5
O4 C13 H13B 109.5
H13A C13 H13B 109.5
O4 C13 H13C 109.5
H13A C13 H13C 109.5
H13B C13 H13C 109.5

loop_
_geom_bond_atom_site_label_1
_geom_bond_atom_site_label_2
_geom_bond_distance
P1 O1 1.4794(14)
P1 O2 1.5443(17)
P1 O3 1.5557(15)
P1 C1 1.799(2)
O2 H2 0.870(18)
O3 H3 0.785(17)
O4 C8 1.376(2)
O4 C13 1.426(3)
C1 C3 1.518(2)
C1 C2 1.533(3)
C1 H1 0.9800
C2 H2A 0.9600
C2 H2B 0.9600
C2 H2C 0.9600
C3 C12 1.366(3)
C3 C4 1.410(3)
C4 C5 1.364(3)
C4 H4 0.9300
C5 C6 1.406(3)
C5 H5 0.9300
C6 C11 1.412(3)
C6 C7 1.422(3)
C7 C8 1.354(3)
C7 H7 0.9300
C8 C9 1.413(3)
C9 C10 1.350(3)
C9 H9 0.9300
C10 C11 1.417(3)
C10 H10 0.9300
C11 C12 1.411(3)
C12 H12 0.9300
C13 H13A 0.9600
C13 H13B 0.9600
C13 H13C 0.9600

loop_
_geom_hbond_atom_site_label_D
_geom_hbond_atom_site_label_H
_geom_hbond_atom_site_label_A
_geom_hbond_distance_DH
_geom_hbond_distance_HA
_geom_hbond_distance_DA
_geom_hbond_angle_DHA
_geom_hbond_site_symmetry_A
O3 H3 O4 0.785(17) 1.891(18) 2.662(2) 167(3) 2_655
O2 H2 O1 0.870(18) 1.620(18) 2.487(2) 174(3) 2_756

loop_
_geom_torsion_atom_site_label_1
_geom_torsion_atom_site_label_2
_geom_torsion_atom_site_label_3
_geom_torsion_atom_site_label_4
_geom_torsion
O1 P1 C1 C3 168.61(14)
O2 P1 C1 C3 -65.35(16)
O3 P1 C1 C3 47.62(17)
O1 P1 C1 C2 -64.69(16)
O2 P1 C1 C2 61.36(16)
O3 P1 C1 C2 174.32(15)
C2 C1 C3 C12 135.6(2)
P1 C1 C3 C12 -100.2(2)
C2 C1 C3 C4 -44.4(3)
P1 C1 C3 C4 79.8(2)
C12 C3 C4 C5 -0.6(3)
C1 C3 C4 C5 179.36(19)
C3 C4 C5 C6 1.7(3)
C4 C5 C6 C11 -1.5(3)
C4 C5 C6 C7 178.13(19)
C5 C6 C7 C8 -178.8(2)
C11 C6 C7 C8 0.8(3)
C6 C7 C8 O4 178.65(18)
C6 C7 C8 C9 -1.0(3)
C13 O4 C8 C7 -2.9(3)
C13 O4 C8 C9 176.7(2)
C7 C8 C9 C10 0.6(3)
O4 C8 C9 C10 -179.13(18)
C8 C9 C10 C11 0.1(3)
C5 C6 C11 C12 0.3(3)
C7 C6 C11 C12 -179.30(17)
C5 C6 C11 C10 179.49(18)
C7 C6 C11 C10 -0.1(3)
C9 C10 C11 C12 178.82(18)
C9 C10 C11 C6 -0.3(3)
C4 C3 C12 C11 -0.6(3)
C1 C3 C12 C11 179.45(17)
C6 C11 C12 C3 0.7(3)
C10 C11 C12 C3 -178.4(2)
